data_4075480
loop_
_publ_author_name
'Miranda-Soto, Valent\'in'
'P\'erez-Torrente, Jes\'us J.'
'Oro, Luis A.'
'Lahoz, Fernando J.'
'Mart\'in, M. Luisa'
'Parra-Hake, Miguel'
'Grotjahn, Douglas B.'

_publ_section_title
;
 Effects of the Heterocycle and Its Substituents on Structure and
 Fluxionality in Rhodium(I) and Iridium(I) Complexes with the Hindered
 Thiolates 6-tert-Butylpyridine-2-thiolate and
 1-Alkyl-4-tert-butylimidazole-2-thiolate (alkyl = methyl andtert-butyl)
;
_journal_issue 18
_journal_name_full Organometallics
_journal_page_first 4374
_journal_paper_doi 10.1021/om060317t
_journal_volume 25
_journal_year 2006
_chemical_formula_moiety 'C56 H54 N2 O2 P2 Rh2 S2'
_chemical_formula_sum 'C56 H54 N2 O2 P2 Rh2 S2'
_chemical_formula_weight 1118.89
_chemical_name_systematic
; 
 ? 
;
_space_group_IT_number 2
_symmetry_cell_setting triclinic
_symmetry_space_group_name_Hall '-P 1'
_symmetry_space_group_name_H-M 'P -1'
_atom_sites_solution_hydrogens geom
_atom_sites_solution_primary direct
_atom_sites_solution_secondary difmap
_audit_creation_method SHELXL-97
_cell_angle_alpha 81.561(2)
_cell_angle_beta 72.552(2)
_cell_angle_gamma 69.439(2)
_cell_formula_units_Z 2
_cell_length_a 12.0428(14)
_cell_length_b 12.7050(14)
_cell_length_c 18.720(2)
_cell_measurement_reflns_used 9442
_cell_measurement_temperature 173(2)
_cell_measurement_theta_max 0.00
_cell_measurement_theta_min 0.00
_cell_volume 2555.6(5)
_computing_cell_refinement 'SAINT+ v. 6.01 (Bruker AXS, 2000)'
_computing_data_collection 'SMART v. 5.611 (Bruker AXS, 2000)'
_computing_data_reduction 'SAINT+ v. 6.01 (Bruker AXS, 2000)'
_computing_molecular_graphics 'XP program, SHELXTL v6.12, Bruker2000'
_computing_publication_material 'XCIF program, SHELXTLv6.12, BrukerAXS'
_computing_structure_refinement 'SHELXL-97 (Sheldrick, 1997)'
_computing_structure_solution 'SHELXS-97 (Sheldrick, 1990)'
_diffrn_ambient_temperature 173(2)
_diffrn_detector_area_resol_mean 8.26
_diffrn_measured_fraction_theta_full 0.988
_diffrn_measured_fraction_theta_max 0.909
_diffrn_measurement_device_type 'Bruker SMART APEX CCD system'
_diffrn_measurement_method '\w rotations with narrow frames'
_diffrn_radiation_monochromator graphite
_diffrn_radiation_source 'fine-focus sealed tube'
_diffrn_radiation_type MoK\a
_diffrn_radiation_wavelength 0.71073
_diffrn_reflns_av_R_equivalents 0.0309
_diffrn_reflns_av_sigmaI/netI 0.0400
_diffrn_reflns_limit_h_max 16
_diffrn_reflns_limit_h_min -16
_diffrn_reflns_limit_k_max 17
_diffrn_reflns_limit_k_min -17
_diffrn_reflns_limit_l_max 25
_diffrn_reflns_limit_l_min -25
_diffrn_reflns_number 31989
_diffrn_reflns_theta_full 27.50
_diffrn_reflns_theta_max 28.84
_diffrn_reflns_theta_min 1.71
_diffrn_standards_decay_% 'no decay'
_exptl_absorpt_coefficient_mu 0.833
_exptl_absorpt_correction_T_max 0.9206
_exptl_absorpt_correction_T_min 0.7793
_exptl_absorpt_correction_type multi-scan
_exptl_absorpt_process_details
; 
 SADABS: Area-Detector Absorption Correction. (1996)  Bruker-AXS 
 within SAINT+ package, v. 6.01.                    
;
_exptl_crystal_colour orange
_exptl_crystal_density_diffrn 1.454
_exptl_crystal_density_method 'not measured'
_exptl_crystal_description 'irregular block'
_exptl_crystal_F_000 1144
_exptl_crystal_size_max 0.31
_exptl_crystal_size_mid 0.17
_exptl_crystal_size_min 0.10
_refine_diff_density_max 0.717
_refine_diff_density_min -0.556
_refine_diff_density_rms 0.074
_refine_ls_extinction_method none
_refine_ls_goodness_of_fit_ref 1.024
_refine_ls_hydrogen_treatment mixed
_refine_ls_matrix_type full
_refine_ls_number_parameters 776
_refine_ls_number_reflns 12188
_refine_ls_number_restraints 0
_refine_ls_restrained_S_all 1.024
_refine_ls_R_factor_all 0.0397
_refine_ls_R_factor_gt 0.0315
_refine_ls_shift/su_max 0.001
_refine_ls_shift/su_mean 0.000
_refine_ls_structure_factor_coef Fsqd
_refine_ls_weighting_details 'calc w=1/[\s^2^(Fo^2^)+(0.0344P)^2^+0.7230P] where P=(Fo^2^+2Fc^2^)/3'
_refine_ls_weighting_scheme calc
_refine_ls_wR_factor_gt 0.0712
_refine_ls_wR_factor_ref 0.0745
_reflns_number_gt 10417
_reflns_number_total 12188
_reflns_threshold_expression >2sigma(I)
_cod_data_source_file om060317tsi20060409_093115.cif
_cod_data_source_block compd_5
_cod_original_cell_volume 2555.7(5)
_cod_original_sg_symbol_H-M P-1
_cod_database_code 4075480

loop_
_symmetry_equiv_pos_as_xyz
'x, y, z'
'-x, -y, -z'

loop_
_atom_site_label
_atom_site_type_symbol
_atom_site_fract_x
_atom_site_fract_y
_atom_site_fract_z
_atom_site_U_iso_or_equiv
_atom_site_adp_type
_atom_site_occupancy
_atom_site_symmetry_multiplicity
_atom_site_calc_flag
_atom_site_refinement_flags
Rh1 Rh 0.776043(15) 0.097147(14) 0.277013(9) 0.01875(5) Uani 1 1 d .
Rh2 Rh 0.528181(15) 0.254907(14) 0.249645(9) 0.01937(5) Uani 1 1 d .
S1 S 0.62698(5) 0.25745(4) 0.34246(3) 0.02066(11) Uani 1 1 d .
S2 S 0.59534(5) 0.05907(4) 0.27854(3) 0.02023(11) Uani 1 1 d .
P1 P 0.93063(5) 0.15285(5) 0.28483(3) 0.02071(12) Uani 1 1 d .
P2 P 0.48406(5) 0.44152(5) 0.22391(3) 0.02224(12) Uani 1 1 d .
O1 O 0.93821(17) -0.08188(17) 0.17029(11) 0.0480(5) Uani 1 1 d .
O2 O 0.38830(19) 0.24181(16) 0.14642(11) 0.0449(5) Uani 1 1 d .
N1 N 0.41966(16) 0.22992(15) 0.43421(10) 0.0216(4) Uani 1 1 d .
N2 N 0.66216(18) 0.02557(16) 0.13000(11) 0.0265(4) Uani 1 1 d .
C1 C 0.54033(19) 0.20388(18) 0.42621(12) 0.0201(4) Uani 1 1 d .
C2 C 0.5984(2) 0.1434(2) 0.48040(13) 0.0257(5) Uani 1 1 d .
H2 H 0.679(2) 0.130(2) 0.4715(14) 0.027(7) Uiso 1 1 d .
C3 C 0.5286(2) 0.1060(2) 0.54483(13) 0.0278(5) Uani 1 1 d .
H3 H 0.564(2) 0.067(2) 0.5812(14) 0.031(7) Uiso 1 1 d .
C4 C 0.4039(2) 0.12933(19) 0.55347(13) 0.0246(5) Uani 1 1 d .
H4 H 0.357(2) 0.1005(19) 0.5971(13) 0.024(6) Uiso 1 1 d .
C5 C 0.3524(2) 0.19183(18) 0.49753(12) 0.0214(4) Uani 1 1 d .
C6 C 0.2155(2) 0.2251(2) 0.50214(13) 0.0259(5) Uani 1 1 d .
C7 C 0.1480(3) 0.1693(3) 0.57126(16) 0.0370(6) Uani 1 1 d .
H7A H 0.151(2) 0.193(2) 0.6187(15) 0.033(7) Uiso 1 1 d .
H7B H 0.182(2) 0.084(2) 0.5744(14) 0.035(7) Uiso 1 1 d .
H7C H 0.068(3) 0.191(2) 0.5696(15) 0.038(8) Uiso 1 1 d .
C8 C 0.1590(2) 0.3533(2) 0.50731(17) 0.0351(6) Uani 1 1 d .
H8A H 0.165(2) 0.376(2) 0.5539(15) 0.035(7) Uiso 1 1 d .
H8B H 0.076(3) 0.378(2) 0.5081(15) 0.040(8) Uiso 1 1 d .
H8C H 0.199(2) 0.393(2) 0.4645(15) 0.030(7) Uiso 1 1 d .
C9 C 0.2013(3) 0.1904(3) 0.43124(16) 0.0359(6) Uani 1 1 d .
H9A H 0.116(3) 0.214(2) 0.4288(16) 0.048(8) Uiso 1 1 d .
H9B H 0.229(3) 0.107(3) 0.4294(15) 0.043(8) Uiso 1 1 d .
H9C H 0.248(3) 0.218(2) 0.3850(16) 0.040(8) Uiso 1 1 d .
C10 C 0.89989(19) 0.20754(19) 0.37639(12) 0.0221(4) Uani 1 1 d .
C11 C 0.8472(2) 0.3213(2) 0.38998(14) 0.0301(5) Uani 1 1 d .
H11 H 0.832(2) 0.377(2) 0.3514(14) 0.029(7) Uiso 1 1 d .
C12 C 0.8151(3) 0.3574(2) 0.46260(15) 0.0390(6) Uani 1 1 d .
H12 H 0.782(3) 0.433(2) 0.4683(15) 0.043(8) Uiso 1 1 d .
C13 C 0.8334(2) 0.2807(2) 0.52105(15) 0.0364(6) Uani 1 1 d .
H13 H 0.816(2) 0.305(2) 0.5678(16) 0.041(8) Uiso 1 1 d .
C14 C 0.8830(2) 0.1670(2) 0.50843(14) 0.0304(5) Uani 1 1 d .
H14 H 0.891(2) 0.119(2) 0.5484(15) 0.032(7) Uiso 1 1 d .
C15 C 0.9169(2) 0.1309(2) 0.43653(13) 0.0252(5) Uani 1 1 d .
H15 H 0.951(2) 0.053(2) 0.4287(14) 0.033(7) Uiso 1 1 d .
C16 C 1.0841(2) 0.04758(19) 0.27654(12) 0.0240(5) Uani 1 1 d .
C17 C 1.0953(2) -0.0652(2) 0.28989(13) 0.0272(5) Uani 1 1 d .
H17 H 1.028(2) -0.089(2) 0.2986(13) 0.025(6) Uiso 1 1 d .
C18 C 1.2099(2) -0.1465(2) 0.28798(14) 0.0320(6) Uani 1 1 d .
H18 H 1.215(2) -0.217(2) 0.2968(14) 0.031(7) Uiso 1 1 d .
C19 C 1.3129(3) -0.1150(3) 0.27353(17) 0.0426(7) Uani 1 1 d .
H19 H 1.387(3) -0.168(2) 0.2709(14) 0.033(7) Uiso 1 1 d .
C20 C 1.3023(3) -0.0036(3) 0.2605(2) 0.0554(9) Uani 1 1 d .
H20 H 1.370(3) 0.021(3) 0.2540(19) 0.068(10) Uiso 1 1 d .
C21 C 1.1892(2) 0.0778(3) 0.26174(18) 0.0435(7) Uani 1 1 d .
H21 H 1.182(3) 0.159(3) 0.2547(16) 0.051(9) Uiso 1 1 d .
C22 C 0.9559(2) 0.2662(2) 0.21628(13) 0.0273(5) Uani 1 1 d .
C23 C 1.0189(3) 0.3365(2) 0.22198(15) 0.0348(6) Uani 1 1 d .
H23 H 1.042(2) 0.334(2) 0.2630(16) 0.039(8) Uiso 1 1 d .
C24 C 1.0387(3) 0.4174(3) 0.16668(17) 0.0489(8) Uani 1 1 d .
H24 H 1.076(3) 0.461(2) 0.1734(16) 0.047(9) Uiso 1 1 d .
C25 C 0.9945(3) 0.4308(3) 0.10501(18) 0.0583(9) Uani 1 1 d .
H25 H 1.011(3) 0.485(3) 0.0681(19) 0.066(10) Uiso 1 1 d .
C26 C 0.9298(3) 0.3644(3) 0.09891(17) 0.0531(8) Uani 1 1 d .
H26 H 0.895(3) 0.378(3) 0.0596(18) 0.060(10) Uiso 1 1 d .
C27 C 0.9105(3) 0.2823(2) 0.15412(14) 0.0351(6) Uani 1 1 d .
H27 H 0.873(2) 0.235(2) 0.1490(13) 0.023(6) Uiso 1 1 d .
C28 C 0.8781(2) -0.0135(2) 0.21278(14) 0.0293(5) Uani 1 1 d .
C29 C 0.6365(2) -0.02229(18) 0.19841(12) 0.0222(4) Uani 1 1 d .
C30 C 0.6457(2) -0.1350(2) 0.21155(16) 0.0334(6) Uani 1 1 d .
H30 H 0.626(3) -0.162(2) 0.2598(16) 0.043(8) Uiso 1 1 d .
C31 C 0.6857(3) -0.1995(2) 0.15019(18) 0.0472(7) Uani 1 1 d .
H31 H 0.696(3) -0.274(3) 0.1578(18) 0.064(10) Uiso 1 1 d .
C32 C 0.7156(3) -0.1524(2) 0.07920(17) 0.0458(7) Uani 1 1 d .
H32 H 0.742(3) -0.192(3) 0.0372(18) 0.058(9) Uiso 1 1 d .
C33 C 0.7018(2) -0.0387(2) 0.07055(14) 0.0343(6) Uani 1 1 d .
C34 C 0.7325(3) 0.0211(3) -0.00552(15) 0.0521(8) Uani 1 1 d .
C35 C 0.8019(6) -0.0560(4) -0.0678(2) 0.150(3) Uani 1 1 d .
H35A H 0.7491 -0.0946 -0.0755 0.140(7) Uiso 1 1 calc R
H35B H 0.8746 -0.1116 -0.0554 0.140(7) Uiso 1 1 calc R
H35C H 0.8277 -0.0126 -0.1137 0.140(7) Uiso 1 1 calc R
C36 C 0.6204(5) 0.1109(4) -0.0189(2) 0.116(2) Uani 1 1 d .
H36A H 0.6443 0.1589 -0.0626 0.140(7) Uiso 1 1 calc R
H36B H 0.5779 0.1566 0.0253 0.140(7) Uiso 1 1 calc R
H36C H 0.5652 0.0763 -0.0280 0.140(7) Uiso 1 1 calc R
C37 C 0.8193(5) 0.0860(4) -0.0024(2) 0.1058(17) Uani 1 1 d .
H37A H 0.8955 0.0323 0.0070 0.140(7) Uiso 1 1 calc R
H37B H 0.7782 0.1389 0.0380 0.140(7) Uiso 1 1 calc R
H37C H 0.8388 0.1276 -0.0503 0.140(7) Uiso 1 1 calc R
C38 C 0.4464(2) 0.24656(19) 0.18325(13) 0.0275(5) Uani 1 1 d .
C39 C 0.5561(2) 0.48062(19) 0.12786(13) 0.0259(5) Uani 1 1 d .
C40 C 0.6191(2) 0.3973(2) 0.07686(14) 0.0314(5) Uani 1 1 d .
H40 H 0.626(2) 0.323(2) 0.0913(13) 0.028(7) Uiso 1 1 d .
C41 C 0.6758(3) 0.4231(3) 0.00310(15) 0.0398(6) Uani 1 1 d .
H41 H 0.721(3) 0.361(2) -0.0304(16) 0.043(8) Uiso 1 1 d .
C42 C 0.6703(3) 0.5324(3) -0.01922(16) 0.0435(7) Uani 1 1 d .
H42 H 0.711(3) 0.551(2) -0.0673(17) 0.047(8) Uiso 1 1 d .
C43 C 0.6103(3) 0.6157(3) 0.03130(16) 0.0418(7) Uani 1 1 d .
H43 H 0.607(3) 0.688(3) 0.0182(17) 0.056(9) Uiso 1 1 d .
C44 C 0.5532(3) 0.5911(2) 0.10443(15) 0.0350(6) Uani 1 1 d .
H44 H 0.519(2) 0.645(2) 0.1402(14) 0.027(7) Uiso 1 1 d .
C45 C 0.3185(2) 0.51495(19) 0.23928(13) 0.0272(5) Uani 1 1 d .
C46 C 0.2651(3) 0.6054(2) 0.19585(16) 0.0348(6) Uani 1 1 d .
H46 H 0.316(3) 0.630(2) 0.1578(16) 0.044(9) Uiso 1 1 d .
C47 C 0.1384(3) 0.6555(3) 0.2128(2) 0.0471(8) Uani 1 1 d .
H47 H 0.107(3) 0.714(2) 0.1816(16) 0.043(8) Uiso 1 1 d .
C48 C 0.0638(3) 0.6170(3) 0.2740(2) 0.0508(8) Uani 1 1 d .
H48 H -0.024(3) 0.652(3) 0.2834(17) 0.058(9) Uiso 1 1 d .
C49 C 0.1146(3) 0.5261(3) 0.31751(19) 0.0515(8) Uani 1 1 d .
H49 H 0.066(3) 0.495(3) 0.3587(19) 0.061(10) Uiso 1 1 d .
C50 C 0.2409(3) 0.4746(3) 0.30033(16) 0.0378(6) Uani 1 1 d .
H50 H 0.271(3) 0.417(2) 0.3272(16) 0.040(8) Uiso 1 1 d .
C51 C 0.5303(2) 0.51758(18) 0.27941(13) 0.0276(5) Uani 1 1 d .
C52 C 0.4548(3) 0.5562(2) 0.34921(17) 0.0428(7) Uani 1 1 d .
H52 H 0.378(3) 0.551(2) 0.3658(16) 0.041(8) Uiso 1 1 d .
C53 C 0.4950(3) 0.6049(3) 0.3941(2) 0.0586(10) Uani 1 1 d .
H53 H 0.449(3) 0.618(3) 0.4433(19) 0.060(10) Uiso 1 1 d .
C54 C 0.6102(3) 0.6155(2) 0.3698(2) 0.0526(9) Uani 1 1 d .
H54 H 0.634(3) 0.645(2) 0.4028(17) 0.050(8) Uiso 1 1 d .
C55 C 0.6859(3) 0.5770(2) 0.30159(19) 0.0437(7) Uani 1 1 d .
H55 H 0.760(3) 0.583(2) 0.2854(15) 0.038(8) Uiso 1 1 d .
C56 C 0.6474(3) 0.5272(2) 0.25616(16) 0.0346(6) Uani 1 1 d .
H56 H 0.704(3) 0.498(2) 0.2076(16) 0.038(7) Uiso 1 1 d .

loop_
_atom_site_aniso_label
_atom_site_aniso_U_11
_atom_site_aniso_U_22
_atom_site_aniso_U_33
_atom_site_aniso_U_23
_atom_site_aniso_U_13
_atom_site_aniso_U_12
Rh1 0.01517(9) 0.02139(9) 0.01948(9) -0.00180(6) -0.00430(6) -0.00567(7)
Rh2 0.01937(9) 0.01838(9) 0.02050(9) 0.00032(6) -0.00649(7) -0.00583(7)
S1 0.0170(3) 0.0227(3) 0.0217(3) -0.0014(2) -0.0037(2) -0.0070(2)
S2 0.0197(3) 0.0204(3) 0.0218(3) 0.0014(2) -0.0061(2) -0.0084(2)
P1 0.0176(3) 0.0258(3) 0.0196(3) -0.0025(2) -0.0044(2) -0.0081(2)
P2 0.0241(3) 0.0195(3) 0.0224(3) -0.0007(2) -0.0070(2) -0.0057(2)
O1 0.0324(10) 0.0518(12) 0.0546(12) -0.0294(10) -0.0109(9) 0.0027(9)
O2 0.0549(13) 0.0449(11) 0.0500(12) 0.0048(9) -0.0346(10) -0.0198(10)
N1 0.0186(9) 0.0260(10) 0.0209(9) -0.0009(7) -0.0053(7) -0.0080(8)
N2 0.0263(10) 0.0265(10) 0.0256(10) -0.0014(8) -0.0065(8) -0.0077(8)
C1 0.0196(11) 0.0212(11) 0.0194(10) -0.0044(8) -0.0030(8) -0.0071(9)
C2 0.0187(12) 0.0324(13) 0.0267(12) -0.0037(9) -0.0088(9) -0.0060(10)
C3 0.0308(13) 0.0310(13) 0.0213(11) 0.0044(9) -0.0126(10) -0.0071(10)
C4 0.0253(12) 0.0256(12) 0.0218(11) -0.0017(9) -0.0030(9) -0.0094(10)
C5 0.0204(11) 0.0229(11) 0.0210(11) -0.0045(8) -0.0036(9) -0.0074(9)
C6 0.0190(11) 0.0341(13) 0.0246(12) 0.0009(9) -0.0038(9) -0.0114(10)
C7 0.0229(14) 0.0512(18) 0.0351(15) 0.0065(13) -0.0028(11) -0.0173(13)
C8 0.0209(13) 0.0374(15) 0.0391(16) 0.0001(12) -0.0026(11) -0.0053(11)
C9 0.0259(14) 0.0528(18) 0.0345(15) -0.0026(12) -0.0097(11) -0.0180(13)
C10 0.0170(10) 0.0285(12) 0.0233(11) -0.0048(9) -0.0054(9) -0.0088(9)
C11 0.0328(14) 0.0262(13) 0.0283(13) -0.0025(10) -0.0060(10) -0.0071(10)
C12 0.0433(16) 0.0326(15) 0.0375(15) -0.0121(12) -0.0100(12) -0.0046(12)
C13 0.0304(14) 0.0500(17) 0.0266(13) -0.0147(12) -0.0069(11) -0.0058(12)
C14 0.0233(12) 0.0414(15) 0.0237(12) -0.0015(11) -0.0073(10) -0.0065(11)
C15 0.0185(11) 0.0282(13) 0.0273(12) -0.0039(9) -0.0059(9) -0.0049(10)
C16 0.0166(11) 0.0311(12) 0.0226(11) -0.0078(9) -0.0041(9) -0.0043(9)
C17 0.0217(12) 0.0348(13) 0.0247(12) -0.0020(10) -0.0065(9) -0.0083(10)
C18 0.0327(14) 0.0304(14) 0.0285(13) -0.0033(10) -0.0113(11) -0.0017(11)
C19 0.0215(13) 0.0478(17) 0.0510(17) -0.0142(14) -0.0103(12) 0.0028(12)
C20 0.0194(14) 0.058(2) 0.091(3) -0.0128(18) -0.0138(15) -0.0126(14)
C21 0.0253(14) 0.0386(16) 0.069(2) -0.0068(14) -0.0126(13) -0.0115(12)
C22 0.0258(12) 0.0319(13) 0.0238(12) 0.0007(9) -0.0051(9) -0.0113(10)
C23 0.0394(15) 0.0413(15) 0.0281(13) 0.0001(11) -0.0062(12) -0.0214(13)
C24 0.065(2) 0.0517(19) 0.0418(17) 0.0080(14) -0.0101(15) -0.0402(17)
C25 0.077(2) 0.067(2) 0.0394(17) 0.0219(16) -0.0142(17) -0.044(2)
C26 0.065(2) 0.072(2) 0.0327(16) 0.0194(15) -0.0226(15) -0.0354(19)
C27 0.0373(15) 0.0448(16) 0.0287(13) 0.0037(11) -0.0092(11) -0.0215(13)
C28 0.0195(11) 0.0350(13) 0.0342(13) -0.0075(11) -0.0101(10) -0.0053(10)
C29 0.0189(11) 0.0217(11) 0.0279(12) -0.0015(9) -0.0072(9) -0.0080(9)
C30 0.0403(15) 0.0280(13) 0.0351(14) 0.0013(11) -0.0086(12) -0.0173(12)
C31 0.065(2) 0.0275(15) 0.0532(19) -0.0062(13) -0.0145(16) -0.0193(14)
C32 0.061(2) 0.0390(16) 0.0378(16) -0.0152(13) -0.0093(14) -0.0149(14)
C33 0.0365(14) 0.0357(14) 0.0280(13) -0.0065(10) -0.0062(11) -0.0085(11)
C34 0.067(2) 0.0483(18) 0.0256(14) -0.0033(12) 0.0000(14) -0.0094(16)
C35 0.275(8) 0.069(3) 0.037(2) -0.018(2) 0.030(3) -0.025(4)
C36 0.107(4) 0.137(4) 0.055(3) 0.037(3) -0.023(3) 0.003(3)
C37 0.135(4) 0.120(4) 0.056(3) 0.015(3) 0.011(3) -0.072(4)
C38 0.0335(13) 0.0207(11) 0.0301(12) 0.0021(9) -0.0128(10) -0.0088(10)
C39 0.0268(12) 0.0281(12) 0.0249(12) 0.0038(9) -0.0094(10) -0.0113(10)
C40 0.0332(14) 0.0342(14) 0.0268(13) 0.0003(10) -0.0066(10) -0.0126(11)
C41 0.0394(16) 0.0495(17) 0.0268(13) -0.0027(12) -0.0035(11) -0.0142(13)
C42 0.0395(16) 0.065(2) 0.0269(14) 0.0129(13) -0.0094(12) -0.0232(15)
C43 0.0479(17) 0.0422(17) 0.0428(16) 0.0193(13) -0.0198(14) -0.0257(14)
C44 0.0403(15) 0.0325(14) 0.0346(14) 0.0050(11) -0.0142(12) -0.0138(12)
C45 0.0258(12) 0.0262(12) 0.0292(12) -0.0096(10) -0.0090(10) -0.0032(10)
C46 0.0370(15) 0.0272(13) 0.0406(15) -0.0037(11) -0.0166(13) -0.0051(12)
C47 0.0428(18) 0.0340(16) 0.065(2) -0.0125(14) -0.0305(16) 0.0049(13)
C48 0.0285(15) 0.055(2) 0.064(2) -0.0303(17) -0.0132(15) 0.0033(14)
C49 0.0327(16) 0.067(2) 0.0471(19) -0.0198(16) -0.0003(14) -0.0093(15)
C50 0.0317(15) 0.0428(16) 0.0334(14) -0.0037(12) -0.0057(12) -0.0072(12)
C51 0.0348(13) 0.0170(11) 0.0317(13) 0.0006(9) -0.0156(11) -0.0044(10)
C52 0.0356(16) 0.0465(17) 0.0464(17) -0.0225(13) -0.0119(13) -0.0047(13)
C53 0.051(2) 0.064(2) 0.062(2) -0.0382(18) -0.0234(17) 0.0011(16)
C54 0.063(2) 0.0324(15) 0.075(2) -0.0179(15) -0.0432(19) -0.0044(14)
C55 0.0484(18) 0.0306(15) 0.065(2) 0.0075(13) -0.0319(16) -0.0179(14)
C56 0.0396(15) 0.0290(13) 0.0398(15) 0.0040(11) -0.0165(12) -0.0140(12)

loop_
_atom_type_symbol
_atom_type_description
_atom_type_scat_dispersion_real
_atom_type_scat_dispersion_imag
_atom_type_scat_source
C C 0.0033 0.0016 'International Tables Vol C Tables 4.2.6.8 and 6.1.1.4'
H H 0.0000 0.0000 'International Tables Vol C Tables 4.2.6.8 and 6.1.1.4'
N N 0.0061 0.0033 'International Tables Vol C Tables 4.2.6.8 and 6.1.1.4'
O O 0.0106 0.0060 'International Tables Vol C Tables 4.2.6.8 and 6.1.1.4'
P P 0.1023 0.0942 'International Tables Vol C Tables 4.2.6.8 and 6.1.1.4'
S S 0.1246 0.1234 'International Tables Vol C Tables 4.2.6.8 and 6.1.1.4'
Rh Rh -1.1178 0.9187 'International Tables Vol C Tables 4.2.6.8 and 6.1.1.4'

loop_
_geom_angle_atom_site_label_1
_geom_angle_atom_site_label_2
_geom_angle_atom_site_label_3
_geom_angle
C28 Rh1 P1 93.73(7)
C28 Rh1 S2 93.82(7)
P1 Rh1 S2 172.42(2)
C28 Rh1 S1 169.60(8)
P1 Rh1 S1 90.63(2)
S2 Rh1 S1 81.81(2)
C38 Rh2 P2 90.20(7)
C38 Rh2 S2 95.16(7)
P2 Rh2 S2 173.60(2)
C38 Rh2 S1 175.81(8)
P2 Rh2 S1 92.71(2)
S2 Rh2 S1 82.136(19)
C1 S1 Rh1 106.39(7)
C1 S1 Rh2 103.68(7)
Rh1 S1 Rh2 80.779(19)
C29 S2 Rh2 112.42(8)
C29 S2 Rh1 105.91(7)
Rh2 S2 Rh1 81.538(18)
C22 P1 C10 105.51(10)
C22 P1 C16 105.14(11)
C10 P1 C16 100.97(10)
C22 P1 Rh1 112.94(8)
C10 P1 Rh1 112.01(7)
C16 P1 Rh1 118.86(8)
C39 P2 C51 102.50(11)
C39 P2 C45 105.99(11)
C51 P2 C45 103.71(10)
C39 P2 Rh2 114.61(8)
C51 P2 Rh2 116.33(8)
C45 P2 Rh2 112.44(8)
C1 N1 C5 117.74(19)
C29 N2 C33 118.6(2)
N1 C1 C2 123.4(2)
N1 C1 S1 116.85(16)
C2 C1 S1 119.63(17)
C3 C2 C1 118.1(2)
C3 C2 H2 123.3(16)
C1 C2 H2 118.5(16)
C2 C3 C4 119.4(2)
C2 C3 H3 120.3(16)
C4 C3 H3 120.3(16)
C5 C4 C3 119.0(2)
C5 C4 H4 122.2(14)
C3 C4 H4 118.8(14)
N1 C5 C4 122.2(2)
N1 C5 C6 114.38(19)
C4 C5 C6 123.4(2)
C5 C6 C7 111.3(2)
C5 C6 C9 109.30(19)
C7 C6 C9 109.6(2)
C5 C6 C8 108.28(19)
C7 C6 C8 108.9(2)
C9 C6 C8 109.4(2)
C6 C7 H7A 111.8(15)
C6 C7 H7B 114.9(15)
H7A C7 H7B 105(2)
C6 C7 H7C 106.3(17)
H7A C7 H7C 109(2)
H7B C7 H7C 109(2)
C6 C8 H8A 109.9(15)
C6 C8 H8B 111.4(17)
H8A C8 H8B 108(2)
C6 C8 H8C 111.9(15)
H8A C8 H8C 109(2)
H8B C8 H8C 106(2)
C6 C9 H9A 113.5(17)
C6 C9 H9B 110.9(16)
H9A C9 H9B 104(2)
C6 C9 H9C 113.5(16)
H9A C9 H9C 107(2)
H9B C9 H9C 107(2)
C11 C10 C15 118.7(2)
C11 C10 P1 122.62(18)
C15 C10 P1 118.23(17)
C10 C11 C12 120.1(2)
C10 C11 H11 122.1(15)
C12 C11 H11 117.8(15)
C13 C12 C11 120.4(2)
C13 C12 H12 123.1(18)
C11 C12 H12 116.5(18)
C12 C13 C14 120.0(2)
C12 C13 H13 119.9(17)
C14 C13 H13 120.0(17)
C15 C14 C13 119.9(2)
C15 C14 H14 122.7(17)
C13 C14 H14 117.4(16)
C14 C15 C10 120.9(2)
C14 C15 H15 119.0(15)
C10 C15 H15 120.2(15)
C17 C16 C21 118.4(2)
C17 C16 P1 119.42(17)
C21 C16 P1 122.10(19)
C16 C17 C18 120.7(2)
C16 C17 H17 121.0(15)
C18 C17 H17 118.3(15)
C19 C18 C17 120.2(3)
C19 C18 H18 120.7(18)
C17 C18 H18 119.1(18)
C20 C19 C18 119.4(3)
C20 C19 H19 120.8(17)
C18 C19 H19 119.8(17)
C19 C20 C21 120.9(3)
C19 C20 H20 122(2)
C21 C20 H20 117(2)
C20 C21 C16 120.5(3)
C20 C21 H21 120.4(17)
C16 C21 H21 119.0(17)
C27 C22 C23 117.9(2)
C27 C22 P1 117.82(19)
C23 C22 P1 124.24(19)
C24 C23 C22 121.1(3)
C24 C23 H23 118.1(18)
C22 C23 H23 120.7(18)
C25 C24 C23 120.1(3)
C25 C24 H24 122(2)
C23 C24 H24 118(2)
C26 C25 C24 120.0(3)
C26 C25 H25 122(2)
C24 C25 H25 118(2)
C25 C26 C27 120.2(3)
C25 C26 H26 120(2)
C27 C26 H26 120(2)
C26 C27 C22 120.7(3)
C26 C27 H27 120.7(16)
C22 C27 H27 118.4(16)
O1 C28 Rh1 176.6(2)
N2 C29 C30 123.2(2)
N2 C29 S2 119.37(16)
C30 C29 S2 117.31(18)
C31 C30 C29 117.5(3)
C31 C30 H30 123.7(18)
C29 C30 H30 118.8(18)
C32 C31 C30 120.2(3)
C32 C31 H31 121(2)
C30 C31 H31 119(2)
C31 C32 C33 119.0(3)
C31 C32 H32 123(2)
C33 C32 H32 118(2)
N2 C33 C32 121.5(2)
N2 C33 C34 115.6(2)
C32 C33 C34 122.9(2)
C35 C34 C36 114.2(4)
C35 C34 C33 113.9(3)
C36 C34 C33 110.5(3)
C35 C34 C37 105.6(4)
C36 C34 C37 104.4(4)
C33 C34 C37 107.5(3)
C34 C35 H35A 109.5
C34 C35 H35B 109.5
H35A C35 H35B 109.5
C34 C35 H35C 109.5
H35A C35 H35C 109.5
H35B C35 H35C 109.5
C34 C36 H36A 109.5
C34 C36 H36B 109.5
H36A C36 H36B 109.5
C34 C36 H36C 109.5
H36A C36 H36C 109.5
H36B C36 H36C 109.5
C34 C37 H37A 109.5
C34 C37 H37B 109.5
H37A C37 H37B 109.5
C34 C37 H37C 109.5
H37A C37 H37C 109.5
H37B C37 H37C 109.5
O2 C38 Rh2 175.0(2)
C40 C39 C44 118.6(2)
C40 C39 P2 118.71(18)
C44 C39 P2 122.67(19)
C39 C40 C41 120.8(3)
C39 C40 H40 120.5(15)
C41 C40 H40 118.7(15)
C42 C41 C40 119.8(3)
C42 C41 H41 122.6(17)
C40 C41 H41 117.6(17)
C43 C42 C41 120.1(3)
C43 C42 H42 118.4(18)
C41 C42 H42 121.4(18)
C42 C43 C44 120.5(3)
C42 C43 H43 122(2)
C44 C43 H43 118(2)
C43 C44 C39 120.3(3)
C43 C44 H44 121.0(16)
C39 C44 H44 118.4(15)
C46 C45 C50 118.2(2)
C46 C45 P2 125.5(2)
C50 C45 P2 116.26(19)
C45 C46 C47 120.9(3)
C45 C46 H46 116.5(19)
C47 C46 H46 122.7(19)
C48 C47 C46 120.2(3)
C48 C47 H47 122.1(18)
C46 C47 H47 117.7(18)
C47 C48 C49 120.0(3)
C47 C48 H48 118.5(19)
C49 C48 H48 121(2)
C48 C49 C50 120.1(3)
C48 C49 H49 122(2)
C50 C49 H49 118(2)
C49 C50 C45 120.5(3)
C49 C50 H50 119(2)
C45 C50 H50 120(2)
C56 C51 C52 118.5(2)
C56 C51 P2 120.19(19)
C52 C51 P2 121.0(2)
C53 C52 C51 120.8(3)
C53 C52 H52 118.7(18)
C51 C52 H52 120.5(18)
C54 C53 C52 120.0(3)
C54 C53 H53 120(2)
C52 C53 H53 119(2)
C55 C54 C53 119.9(3)
C55 C54 H54 123.6(19)
C53 C54 H54 116.4(19)
C54 C55 C56 120.7(3)
C54 C55 H55 121.0(18)
C56 C55 H55 118.3(18)
C51 C56 C55 120.0(3)
C51 C56 H56 119.7(16)
C55 C56 H56 120.3(16)

loop_
_geom_bond_atom_site_label_1
_geom_bond_atom_site_label_2
_geom_bond_distance
Rh1 C28 1.825(2)
Rh1 P1 2.2598(6)
Rh1 S2 2.3809(6)
Rh1 S1 2.3910(6)
Rh2 C38 1.837(2)
Rh2 P2 2.2514(6)
Rh2 S2 2.3646(6)
Rh2 S1 2.3914(6)
S1 C1 1.793(2)
S2 C29 1.793(2)
P1 C22 1.829(2)
P1 C10 1.829(2)
P1 C16 1.839(2)
P2 C39 1.827(2)
P2 C51 1.828(2)
P2 C45 1.832(2)
O1 C28 1.152(3)
O2 C38 1.140(3)
N1 C1 1.338(3)
N1 C5 1.351(3)
N2 C29 1.331(3)
N2 C33 1.344(3)
C1 C2 1.389(3)
C2 C3 1.376(3)
C2 H2 0.89(3)
C3 C4 1.387(3)
C3 H3 0.90(3)
C4 C5 1.383(3)
C4 H4 0.95(2)
C5 C6 1.530(3)
C6 C7 1.531(3)
C6 C9 1.532(3)
C6 C8 1.533(4)
C7 H7A 1.00(3)
C7 H7B 1.02(3)
C7 H7C 0.91(3)
C8 H8A 0.99(3)
C8 H8B 0.94(3)
C8 H8C 0.97(3)
C9 H9A 0.97(3)
C9 H9B 0.99(3)
C9 H9C 0.97(3)
C10 C11 1.387(3)
C10 C15 1.391(3)
C11 C12 1.396(3)
C11 H11 0.94(3)
C12 C13 1.369(4)
C12 H12 0.91(3)
C13 C14 1.382(4)
C13 H13 0.91(3)
C14 C15 1.382(3)
C14 H14 0.90(3)
C15 H15 0.95(3)
C16 C17 1.383(3)
C16 C21 1.388(3)
C17 C18 1.397(3)
C17 H17 0.93(2)
C18 C19 1.374(4)
C18 H18 0.88(3)
C19 C20 1.368(4)
C19 H19 0.90(3)
C20 C21 1.388(4)
C20 H20 0.94(4)
C21 H21 0.99(3)
C22 C27 1.389(3)
C22 C23 1.392(3)
C23 C24 1.377(4)
C23 H23 0.89(3)
C24 C25 1.376(5)
C24 H24 0.87(3)
C25 C26 1.369(5)
C25 H25 0.93(3)
C26 C27 1.386(4)
C26 H26 0.92(3)
C27 H27 0.90(2)
C29 C30 1.387(3)
C30 C31 1.375(4)
C30 H30 0.91(3)
C31 C32 1.373(4)
C31 H31 0.90(3)
C32 C33 1.385(4)
C32 H32 0.91(3)
C33 C34 1.518(4)
C34 C35 1.481(5)
C34 C36 1.491(5)
C34 C37 1.560(6)
C35 H35A 0.9800
C35 H35B 0.9800
C35 H35C 0.9800
C36 H36A 0.9800
C36 H36B 0.9800
C36 H36C 0.9800
C37 H37A 0.9800
C37 H37B 0.9800
C37 H37C 0.9800
C39 C40 1.380(3)
C39 C44 1.399(3)
C40 C41 1.393(4)
C40 H40 0.92(2)
C41 C42 1.375(4)
C41 H41 0.97(3)
C42 C43 1.373(4)
C42 H42 0.93(3)
C43 C44 1.381(4)
C43 H43 0.91(3)
C44 H44 0.93(2)
C45 C46 1.384(3)
C45 C50 1.402(4)
C46 C47 1.386(4)
C46 H46 0.89(3)
C47 C48 1.373(5)
C47 H47 0.92(3)
C48 C49 1.378(5)
C48 H48 0.96(3)
C49 C50 1.384(4)
C49 H49 0.95(3)
C50 H50 0.86(3)
C51 C56 1.390(4)
C51 C52 1.392(4)
C52 C53 1.389(4)
C52 H52 0.91(3)
C53 C54 1.373(5)
C53 H53 0.93(3)
C54 C55 1.369(5)
C54 H54 0.92(3)
C55 C56 1.392(4)
C55 H55 0.88(3)
C56 H56 0.99(3)

loop_
_geom_torsion_atom_site_label_1
_geom_torsion_atom_site_label_2
_geom_torsion_atom_site_label_3
_geom_torsion_atom_site_label_4
_geom_torsion
C28 Rh1 S1 C1 125.7(4)
P1 Rh1 S1 C1 -119.41(7)
S2 Rh1 S1 C1 60.04(7)
C28 Rh1 S1 Rh2 24.1(4)
P1 Rh1 S1 Rh2 138.934(19)
S2 Rh1 S1 Rh2 -41.614(17)
P2 Rh2 S1 C1 120.98(7)
S2 Rh2 S1 C1 -62.83(7)
P2 Rh2 S1 Rh1 -134.27(2)
S2 Rh2 S1 Rh1 41.923(17)
C38 Rh2 S2 C29 37.39(11)
S1 Rh2 S2 C29 -145.83(8)
C38 Rh2 S2 Rh1 141.19(8)
S1 Rh2 S2 Rh1 -42.035(17)
C28 Rh1 S2 C29 -17.41(11)
S1 Rh1 S2 C29 153.10(8)
C28 Rh1 S2 Rh2 -128.42(8)
S1 Rh1 S2 Rh2 42.086(18)
C28 Rh1 P1 C22 92.30(11)
S1 Rh1 P1 C22 -78.25(8)
C28 Rh1 P1 C10 -148.74(11)
S1 Rh1 P1 C10 40.71(8)
C28 Rh1 P1 C16 -31.54(12)
S1 Rh1 P1 C16 157.90(8)
C38 Rh2 P2 C39 -65.32(11)
S1 Rh2 P2 C39 117.70(8)
C38 Rh2 P2 C51 175.19(12)
S1 Rh2 P2 C51 -1.79(9)
C38 Rh2 P2 C45 55.82(11)
S1 Rh2 P2 C45 -121.16(8)
C5 N1 C1 C2 -2.2(3)
C5 N1 C1 S1 -178.97(15)
Rh1 S1 C1 N1 -118.35(15)
Rh2 S1 C1 N1 -34.10(17)
Rh1 S1 C1 C2 64.78(18)
Rh2 S1 C1 C2 149.02(16)
N1 C1 C2 C3 1.7(3)
S1 C1 C2 C3 178.36(17)
C1 C2 C3 C4 0.1(3)
C2 C3 C4 C5 -1.3(3)
C1 N1 C5 C4 0.9(3)
C1 N1 C5 C6 -179.89(18)
C3 C4 C5 N1 0.8(3)
C3 C4 C5 C6 -178.3(2)
N1 C5 C6 C7 174.2(2)
C4 C5 C6 C7 -6.6(3)
N1 C5 C6 C9 53.0(3)
C4 C5 C6 C9 -127.8(2)
N1 C5 C6 C8 -66.1(2)
C4 C5 C6 C8 113.1(2)
C22 P1 C10 C11 28.5(2)
C16 P1 C10 C11 137.7(2)
Rh1 P1 C10 C11 -94.8(2)
C22 P1 C10 C15 -159.19(18)
C16 P1 C10 C15 -49.93(19)
Rh1 P1 C10 C15 77.56(18)
C15 C10 C11 C12 1.6(4)
P1 C10 C11 C12 173.9(2)
C10 C11 C12 C13 -1.1(4)
C11 C12 C13 C14 -0.6(4)
C12 C13 C14 C15 1.7(4)
C13 C14 C15 C10 -1.1(4)
C11 C10 C15 C14 -0.5(3)
P1 C10 C15 C14 -173.15(18)
C22 P1 C16 C17 -148.32(18)
C10 P1 C16 C17 102.14(19)
Rh1 P1 C16 C17 -20.7(2)
C22 P1 C16 C21 35.7(2)
C10 P1 C16 C21 -73.8(2)
Rh1 P1 C16 C21 163.3(2)
C21 C16 C17 C18 -0.4(4)
P1 C16 C17 C18 -176.51(18)
C16 C17 C18 C19 0.7(4)
C17 C18 C19 C20 -0.5(4)
C18 C19 C20 C21 0.0(5)
C19 C20 C21 C16 0.3(5)
C17 C16 C21 C20 0.0(4)
P1 C16 C21 C20 175.9(3)
C10 P1 C22 C27 -142.3(2)
C16 P1 C22 C27 111.5(2)
Rh1 P1 C22 C27 -19.6(2)
C10 P1 C22 C23 38.4(2)
C16 P1 C22 C23 -67.8(2)
Rh1 P1 C22 C23 161.11(19)
C27 C22 C23 C24 -1.8(4)
P1 C22 C23 C24 177.4(2)
C22 C23 C24 C25 0.9(5)
C23 C24 C25 C26 0.6(6)
C24 C25 C26 C27 -1.1(6)
C25 C26 C27 C22 0.1(5)
C23 C22 C27 C26 1.4(4)
P1 C22 C27 C26 -178.0(2)
C33 N2 C29 C30 -1.6(4)
C33 N2 C29 S2 175.07(18)
Rh2 S2 C29 N2 19.7(2)
Rh1 S2 C29 N2 -67.52(18)
Rh2 S2 C29 C30 -163.41(17)
Rh1 S2 C29 C30 109.33(18)
N2 C29 C30 C31 1.2(4)
S2 C29 C30 C31 -175.5(2)
C29 C30 C31 C32 0.4(5)
C30 C31 C32 C33 -1.6(5)
C29 N2 C33 C32 0.3(4)
C29 N2 C33 C34 -178.4(2)
C31 C32 C33 N2 1.2(5)
C31 C32 C33 C34 179.9(3)
N2 C33 C34 C35 166.7(4)
C32 C33 C34 C35 -12.0(5)
N2 C33 C34 C36 -63.2(4)
C32 C33 C34 C36 118.1(4)
N2 C33 C34 C37 50.2(4)
C32 C33 C34 C37 -128.5(3)
C51 P2 C39 C40 133.9(2)
C45 P2 C39 C40 -117.6(2)
Rh2 P2 C39 C40 7.0(2)
C51 P2 C39 C44 -44.1(2)
C45 P2 C39 C44 64.3(2)
Rh2 P2 C39 C44 -171.04(18)
C44 C39 C40 C41 -1.7(4)
P2 C39 C40 C41 -179.8(2)
C39 C40 C41 C42 0.7(4)
C40 C41 C42 C43 0.8(4)
C41 C42 C43 C44 -1.1(4)
C42 C43 C44 C39 0.1(4)
C40 C39 C44 C43 1.3(4)
P2 C39 C44 C43 179.3(2)
C39 P2 C45 C46 -17.2(2)
C51 P2 C45 C46 90.4(2)
Rh2 P2 C45 C46 -143.11(19)
C39 P2 C45 C50 162.61(19)
C51 P2 C45 C50 -89.8(2)
Rh2 P2 C45 C50 36.7(2)
C50 C45 C46 C47 0.8(4)
P2 C45 C46 C47 -179.5(2)
C45 C46 C47 C48 1.0(4)
C46 C47 C48 C49 -1.8(4)
C47 C48 C49 C50 0.9(5)
C48 C49 C50 C45 0.9(4)
C46 C45 C50 C49 -1.7(4)
P2 C45 C50 C49 178.5(2)
C39 P2 C51 C56 -38.0(2)
C45 P2 C51 C56 -148.1(2)
Rh2 P2 C51 C56 87.9(2)
C39 P2 C51 C52 149.0(2)
C45 P2 C51 C52 38.8(2)
Rh2 P2 C51 C52 -85.2(2)
C56 C51 C52 C53 0.9(4)
P2 C51 C52 C53 174.1(3)
C51 C52 C53 C54 0.2(5)
C52 C53 C54 C55 -0.8(5)
C53 C54 C55 C56 0.3(5)
C52 C51 C56 C55 -1.4(4)
P2 C51 C56 C55 -174.6(2)
C54 C55 C56 C51 0.8(4)
